data_7208759
loop_
_publ_author_name
'Zhu, Zhi-Biao'
'Wan, Wang'
'Deng, Zhao-Peng'
'Ge, Zhong-Yi'
'Huo, Li-Hua'
'Zhao, Hui'
'Gao, Shan'

_publ_section_title
;
 Structure modulations in luminescent alkaline earth metal-sulfonate
 complexes constructed from dihydroxyl-1,5-benzenedisulfonic acid:
 Influences of metal cations, coordination modes and pH value
;
_journal_issue 20
_journal_name_full CrystEngComm
_journal_page_first 6675
_journal_paper_doi 10.1039/c2ce25784j
_journal_volume 14
_journal_year 2012
_chemical_formula_moiety 'C6 H8 Ba O10 S2, 2(H2 O)'
_chemical_formula_sum 'C6 H12 Ba O12 S2'
_chemical_formula_weight 477.62
_chemical_name_systematic
;
?
;
_space_group_IT_number 18
_symmetry_cell_setting orthorhombic
_symmetry_space_group_name_Hall 'P 2 2ab'
_symmetry_space_group_name_H-M 'P 21 21 2'
_atom_sites_solution_hydrogens geom
_atom_sites_solution_primary direct
_atom_sites_solution_secondary difmap
_audit_creation_method SHELXL-97
_cell_angle_alpha 90.00
_cell_angle_beta 90.00
_cell_angle_gamma 90.00
_cell_formula_units_Z 4
_cell_length_a 19.875(4)
_cell_length_b 7.8394(16)
_cell_length_c 8.8456(18)
_cell_measurement_reflns_used 13491
_cell_measurement_temperature 295(2)
_cell_measurement_theta_max 27.45
_cell_measurement_theta_min 3.08
_cell_volume 1378.2(5)
_computing_cell_refinement RAPID-AUTO
_computing_data_reduction 'CrystalStructure (Rigaku/MSC and Rigaku Corporation, 2002)'
_computing_molecular_graphics SHELXL-97
_computing_publication_material SHELXL-97
_computing_structure_refinement 'SHELXL-97 (Sheldrick, 1997)'
_computing_structure_solution 'SHELXS-97 (Sheldrick, 1990)'
_diffrn_ambient_temperature 295(2)
_diffrn_detector_area_resol_mean 10.000
_diffrn_measured_fraction_theta_full 0.997
_diffrn_measured_fraction_theta_max 0.997
_diffrn_measurement_device_type 'Rigaku RAXIS-RAPID'
_diffrn_measurement_method \w
_diffrn_radiation_monochromator graphite
_diffrn_radiation_source 'fine-focus sealed tube'
_diffrn_radiation_type MoK\a
_diffrn_radiation_wavelength 0.71073
_diffrn_reflns_av_R_equivalents 0.0453
_diffrn_reflns_av_sigmaI/netI 0.0347
_diffrn_reflns_limit_h_max 25
_diffrn_reflns_limit_h_min -25
_diffrn_reflns_limit_k_max 10
_diffrn_reflns_limit_k_min -10
_diffrn_reflns_limit_l_max 11
_diffrn_reflns_limit_l_min -10
_diffrn_reflns_number 13544
_diffrn_reflns_theta_full 27.45
_diffrn_reflns_theta_max 27.45
_diffrn_reflns_theta_min 3.08
_diffrn_standards_decay_% 0
_diffrn_standards_interval_count 0
_diffrn_standards_interval_time 0
_diffrn_standards_number 0
_exptl_absorpt_coefficient_mu 3.245
_exptl_absorpt_correction_T_max 0.6777
_exptl_absorpt_correction_T_min 0.5927
_exptl_absorpt_correction_type multi-scan
_exptl_absorpt_process_details 'ABSCOR (Higashi, 1995)'
_exptl_crystal_colour colorless
_exptl_crystal_density_diffrn 2.302
_exptl_crystal_density_method 'not measured'
_exptl_crystal_description prism
_exptl_crystal_F_000 928
_exptl_crystal_size_max 0.18
_exptl_crystal_size_mid 0.15
_exptl_crystal_size_min 0.13
_refine_diff_density_max 2.265
_refine_diff_density_min -1.861
_refine_diff_density_rms 0.187
_refine_ls_abs_structure_details 'Flack H D (1983), Acta Cryst. A39, 876-881'
_refine_ls_abs_structure_Flack 0.026(16)
_refine_ls_extinction_method none
_refine_ls_goodness_of_fit_ref 1.089
_refine_ls_hydrogen_treatment mixed
_refine_ls_matrix_type full
_refine_ls_number_parameters 214
_refine_ls_number_reflns 3145
_refine_ls_number_restraints 11
_refine_ls_restrained_S_all 1.087
_refine_ls_R_factor_all 0.0318
_refine_ls_R_factor_gt 0.0315
_refine_ls_shift/su_max 0.001
_refine_ls_shift/su_mean 0.000
_refine_ls_structure_factor_coef Fsqd
_refine_ls_weighting_details 'calc w=1/[\s^2^(Fo^2^)+(0.0551P)^2^+0.0000P] where P=(Fo^2^+2Fc^2^)/3'
_refine_ls_weighting_scheme calc
_refine_ls_wR_factor_gt 0.0745
_refine_ls_wR_factor_ref 0.0747
_reflns_number_gt 3108
_reflns_number_total 3145
_reflns_threshold_expression >2sigma(I)
_cod_data_source_file c2ce25784j.txt
_cod_data_source_block 6
_cod_original_sg_symbol_Hall 'P 2 2ab '
_cod_original_sg_symbol_H-M 'P 21 21 2 '
_cod_database_code 7208759

loop_
_symmetry_equiv_pos_as_xyz
'x, y, z'
'-x, -y, z'
'-x+1/2, y+1/2, -z'
'x+1/2, -y+1/2, -z'

loop_
_atom_site_label
_atom_site_type_symbol
_atom_site_fract_x
_atom_site_fract_y
_atom_site_fract_z
_atom_site_U_iso_or_equiv
_atom_site_adp_type
_atom_site_occupancy
_atom_site_symmetry_multiplicity
_atom_site_calc_flag
_atom_site_refinement_flags
Ba1 Ba 0.768449(9) 0.73808(2) 0.66362(2) 0.01464(8) Uani 1 1 d .
S1 S 0.68413(4) 0.73712(10) 0.32078(8) 0.01292(16) Uani 1 1 d .
S2 S 0.42110(4) 0.76423(11) 0.14616(9) 0.01554(17) Uani 1 1 d .
O1 O 0.71505(12) 0.5845(3) 0.3864(3) 0.0202(6) Uani 1 1 d .
O1W O 0.71797(14) 0.5315(4) 0.8956(3) 0.0273(6) Uani 1 1 d D
H1W1 H 0.707(2) 0.582(6) 0.977(3) 0.041 Uiso 1 1 d D
H1W2 H 0.7539(15) 0.474(5) 0.908(5) 0.041 Uiso 1 1 d D
O2W O 0.68844(15) 0.9285(4) 0.8626(4) 0.0342(7) Uani 1 1 d D
H2W1 H 0.675(2) 1.019(4) 0.818(5) 0.051 Uiso 1 1 d D
H2W2 H 0.667(2) 0.914(6) 0.944(3) 0.051 Uiso 1 1 d D
O2 O 0.71320(12) 0.8874(3) 0.3953(3) 0.0183(5) Uani 1 1 d .
O3 O 0.68845(13) 0.7439(3) 0.1571(2) 0.0197(5) Uani 1 1 d .
O3W O 0.57287(17) 0.6278(5) 0.8961(4) 0.0445(10) Uani 1 1 d .
H3W1 H 0.5375 0.6777 0.9274 0.067 Uiso 1 1 d R
H3W2 H 0.5866 0.5609 0.9652 0.067 Uiso 1 1 d R
O4 O 0.45867(13) 0.7835(5) 0.0066(3) 0.0301(7) Uani 1 1 d .
O4W O 0.36401(15) 0.7400(5) 0.7719(3) 0.0312(7) Uani 1 1 d D
H4W1 H 0.3994(15) 0.764(7) 0.821(4) 0.047 Uiso 1 1 d D
H4W2 H 0.341(2) 0.666(6) 0.820(5) 0.047 Uiso 1 1 d D
O5 O 0.37749(13) 0.9086(4) 0.1776(4) 0.0252(6) Uani 1 1 d .
O6 O 0.38304(14) 0.6064(4) 0.1506(4) 0.0291(6) Uani 1 1 d .
O7 O 0.62540(13) 0.6888(5) 0.6285(3) 0.0310(7) Uani 1 1 d D
H7O H 0.609(2) 0.672(8) 0.715(3) 0.047 Uiso 1 1 d D
O8 O 0.39502(12) 0.7373(5) 0.4789(3) 0.0295(7) Uani 1 1 d D
H8O H 0.396(3) 0.700(8) 0.569(3) 0.044 Uiso 1 1 d D
C1 C 0.59847(15) 0.7336(5) 0.3702(4) 0.0149(6) Uani 1 1 d .
C2 C 0.54951(16) 0.7536(5) 0.2581(4) 0.0160(6) Uani 1 1 d .
H2 H 0.5629 0.7677 0.1582 0.019 Uiso 1 1 calc R
C3 C 0.48124(15) 0.7527(5) 0.2924(4) 0.0171(7) Uani 1 1 d .
C4 C 0.46195(18) 0.7358(6) 0.4438(4) 0.0209(7) Uani 1 1 d .
C5 C 0.50966(18) 0.7161(6) 0.5563(4) 0.0260(9) Uani 1 1 d .
H5 H 0.4961 0.7054 0.6564 0.031 Uiso 1 1 calc R
C6 C 0.57849(17) 0.7120(5) 0.5201(4) 0.0202(8) Uani 1 1 d .

loop_
_atom_site_aniso_label
_atom_site_aniso_U_11
_atom_site_aniso_U_22
_atom_site_aniso_U_33
_atom_site_aniso_U_23
_atom_site_aniso_U_13
_atom_site_aniso_U_12
Ba1 0.01160(12) 0.01317(11) 0.01915(12) 0.00054(8) -0.00115(7) -0.00033(6)
S1 0.0102(3) 0.0118(4) 0.0167(3) 0.0005(4) -0.0012(3) -0.0002(3)
S2 0.0114(3) 0.0182(4) 0.0170(3) -0.0002(4) -0.0014(3) 0.0009(3)
O1 0.0213(12) 0.0147(12) 0.0245(14) 0.0022(9) -0.0017(11) 0.0035(10)
O1W 0.0241(14) 0.0320(17) 0.0259(14) 0.0050(12) 0.0047(12) 0.0041(12)
O2W 0.0356(16) 0.0277(16) 0.0393(18) 0.0012(14) 0.0098(15) 0.0031(13)
O2 0.0152(11) 0.0148(13) 0.0250(13) 0.0002(10) -0.0029(10) -0.0033(9)
O3 0.0185(12) 0.0231(13) 0.0175(11) 0.0005(14) 0.0023(9) -0.0016(9)
O3W 0.0355(16) 0.069(3) 0.0290(15) 0.0101(17) 0.0098(15) 0.0239(18)
O4 0.0161(11) 0.056(2) 0.0177(11) 0.0039(13) 0.0003(10) 0.0054(13)
O4W 0.0254(13) 0.043(2) 0.0254(12) 0.0059(15) -0.0010(12) -0.0025(14)
O5 0.0184(11) 0.0235(14) 0.0335(16) 0.0008(13) 0.0029(14) 0.0074(10)
O6 0.0280(13) 0.0233(14) 0.0361(16) 0.0009(14) -0.0084(16) -0.0089(11)
O7 0.0151(12) 0.063(2) 0.0153(10) 0.0067(13) -0.0034(11) -0.0015(13)
O8 0.0115(11) 0.056(2) 0.0210(11) 0.0035(16) 0.0001(10) 0.0007(14)
C1 0.0089(14) 0.0161(16) 0.0197(14) -0.0009(13) -0.0017(12) -0.0004(12)
C2 0.0123(14) 0.0169(17) 0.0187(13) 0.0007(15) 0.0008(12) -0.0003(14)
C3 0.0103(15) 0.022(2) 0.0186(14) -0.0008(14) -0.0031(12) -0.0012(15)
C4 0.0165(15) 0.026(2) 0.0202(15) 0.0016(17) 0.0004(14) -0.0027(15)
C5 0.0155(15) 0.047(3) 0.0159(15) 0.0000(17) 0.0029(14) -0.0003(17)
C6 0.0123(15) 0.028(2) 0.0203(16) 0.0036(16) -0.0020(14) -0.0023(14)

loop_
_atom_type_symbol
_atom_type_description
_atom_type_scat_dispersion_real
_atom_type_scat_dispersion_imag
_atom_type_scat_source
C C 0.0033 0.0016 'International Tables Vol C Tables 4.2.6.8 and 6.1.1.4'
H H 0.0000 0.0000 'International Tables Vol C Tables 4.2.6.8 and 6.1.1.4'
O O 0.0106 0.0060 'International Tables Vol C Tables 4.2.6.8 and 6.1.1.4'
S S 0.1246 0.1234 'International Tables Vol C Tables 4.2.6.8 and 6.1.1.4'
Ba Ba -0.3244 2.2819 'International Tables Vol C Tables 4.2.6.8 and 6.1.1.4'

loop_
_geom_angle_atom_site_label_1
_geom_angle_atom_site_label_2
_geom_angle_atom_site_label_3
_geom_angle
_geom_angle_site_symmetry_1
_geom_angle_site_symmetry_3
O1 Ba1 O1W 136.58(9) 3_656 .
O1 Ba1 O2W 69.24(9) 3_656 .
O1W Ba1 O2W 69.18(9) . .
O1 Ba1 O8 75.87(10) 3_656 4_566
O1W Ba1 O8 133.38(9) . 4_566
O2W Ba1 O8 138.61(11) . 4_566
O1 Ba1 O2 155.52(7) 3_656 3_646
O1W Ba1 O2 67.54(9) . 3_646
O2W Ba1 O2 135.08(9) . 3_646
O8 Ba1 O2 82.47(10) 4_566 3_646
O1 Ba1 O5 112.78(8) 3_656 4_566
O1W Ba1 O5 71.06(8) . 4_566
O2W Ba1 O5 109.85(10) . 4_566
O8 Ba1 O5 64.29(9) 4_566 4_566
O2 Ba1 O5 66.19(8) 3_646 4_566
O1 Ba1 O2 60.84(7) 3_656 .
O1W Ba1 O2 134.92(8) . .
O2W Ba1 O2 94.89(9) . .
O8 Ba1 O2 86.76(8) 4_566 .
O2 Ba1 O2 107.13(5) 3_646 .
O5 Ba1 O2 150.64(8) 4_566 .
O1 Ba1 O7 103.33(9) 3_656 .
O1W Ba1 O7 69.42(8) . .
O2W Ba1 O7 65.16(9) . .
O8 Ba1 O7 147.11(7) 4_566 .
O2 Ba1 O7 88.69(9) 3_646 .
O5 Ba1 O7 138.97(9) 4_566 .
O2 Ba1 O7 65.66(7) . .
O1 Ba1 O1 108.17(5) 3_656 .
O1W Ba1 O1 104.23(9) . .
O2W Ba1 O1 122.60(8) . .
O8 Ba1 O1 88.70(8) 4_566 .
O2 Ba1 O1 59.48(7) 3_646 .
O5 Ba1 O1 121.76(8) 4_566 .
O2 Ba1 O1 48.38(7) . .
O7 Ba1 O1 59.88(8) . .
O1 Ba1 O6 66.88(8) 3_656 4_566
O1W Ba1 O6 95.94(9) . 4_566
O2W Ba1 O6 82.71(9) . 4_566
O8 Ba1 O6 63.19(9) 4_566 4_566
O2 Ba1 O6 113.00(7) 3_646 4_566
O5 Ba1 O6 47.54(8) 4_566 4_566
O2 Ba1 O6 124.55(8) . 4_566
O7 Ba1 O6 147.56(8) . 4_566
O1 Ba1 O6 151.89(8) . 4_566
O1 Ba1 S1 85.39(5) 3_656 .
O1W Ba1 S1 117.83(6) . .
O2W Ba1 S1 106.04(7) . .
O8 Ba1 S1 92.31(6) 4_566 .
O2 Ba1 S1 84.19(5) 3_646 .
O5 Ba1 S1 143.59(7) 4_566 .
O2 Ba1 S1 24.56(5) . .
O7 Ba1 S1 55.18(5) . .
O1 Ba1 S1 24.72(5) . .
O6 Ba1 S1 146.14(6) 4_566 .
O1 Ba1 S2 88.80(5) 3_656 4_566
O1W Ba1 S2 87.42(6) . 4_566
O2W Ba1 S2 101.21(7) . 4_566
O8 Ba1 S2 55.74(6) 4_566 4_566
O2 Ba1 S2 88.36(5) 3_646 4_566
O5 Ba1 S2 24.00(6) 4_566 4_566
O2 Ba1 S2 137.65(5) . 4_566
O7 Ba1 S2 155.93(5) . 4_566
O1 Ba1 S2 136.09(5) . 4_566
O6 Ba1 S2 24.66(5) 4_566 4_566
S1 Ba1 S2 147.93(2) . 4_566
O3 S1 O1 113.60(16) . .
O3 S1 O2 113.26(15) . .
O1 S1 O2 108.21(14) . .
O3 S1 C1 107.82(15) . .
O1 S1 C1 107.16(16) . .
O2 S1 C1 106.37(16) . .
O3 S1 Ba1 147.61(11) . .
O1 S1 Ba1 56.78(11) . .
O2 S1 Ba1 54.21(10) . .
C1 S1 Ba1 104.52(11) . .
O6 S2 O4 112.4(2) . .
O6 S2 O5 110.37(19) . .
O4 S2 O5 112.9(2) . .
O6 S2 C3 106.84(19) . .
O4 S2 C3 106.28(15) . .
O5 S2 C3 107.71(18) . .
O6 S2 Ba1 61.73(13) . 4_466
O4 S2 Ba1 149.71(11) . 4_466
O5 S2 Ba1 52.36(12) . 4_466
C3 S2 Ba1 103.70(11) . 4_466
S1 O1 Ba1 141.89(15) . 3_646
S1 O1 Ba1 98.51(13) . .
Ba1 O1 Ba1 119.56(9) 3_646 .
Ba1 O1W H1W1 116(4) . .
Ba1 O1W H1W2 96(3) . .
H1W1 O1W H1W2 111(4) . .
Ba1 O2W H2W1 109(3) . .
Ba1 O2W H2W2 139(3) . .
H2W1 O2W H2W2 110(4) . .
S1 O2 Ba1 138.57(15) . 3_656
S1 O2 Ba1 101.23(13) . .
Ba1 O2 Ba1 120.09(9) 3_656 .
H3W1 O3W H3W2 108.3 . .
H4W1 O4W H4W2 110(4) . .
S2 O5 Ba1 103.64(15) . 4_466
S2 O6 Ba1 93.61(15) . 4_466
C6 O7 Ba1 137.7(2) . .
C6 O7 H7O 113(4) . .
Ba1 O7 H7O 108(4) . .
C4 O8 Ba1 140.1(2) . 4_466
C4 O8 H8O 101(4) . .
Ba1 O8 H8O 117(4) 4_466 .
C6 C1 C2 119.3(3) . .
C6 C1 S1 120.9(2) . .
C2 C1 S1 119.7(3) . .
C3 C2 C1 121.6(3) . .
C3 C2 H2 119.2 . .
C1 C2 H2 119.2 . .
C2 C3 C4 118.4(3) . .
C2 C3 S2 120.1(3) . .
C4 C3 S2 121.4(2) . .
O8 C4 C5 120.3(3) . .
O8 C4 C3 118.9(3) . .
C5 C4 C3 120.7(4) . .
C4 C5 C6 120.4(3) . .
C4 C5 H5 119.8 . .
C6 C5 H5 119.8 . .
O7 C6 C1 119.7(3) . .
O7 C6 C5 120.9(3) . .
C1 C6 C5 119.4(3) . .

loop_
_geom_bond_atom_site_label_1
_geom_bond_atom_site_label_2
_geom_bond_distance
_geom_bond_site_symmetry_2
Ba1 O1 2.771(3) 3_656
Ba1 O1W 2.800(3) .
Ba1 O2W 2.802(3) .
Ba1 O8 2.820(3) 4_566
Ba1 O2 2.822(3) 3_646
Ba1 O5 2.827(3) 4_566
Ba1 O2 2.866(3) .
Ba1 O7 2.886(3) .
Ba1 O1 2.931(3) .
Ba1 O6 3.061(3) 4_566
Ba1 S1 3.4648(9) .
Ba1 S2 3.4693(10) 4_566
S1 O3 1.451(2) .
S1 O1 1.465(3) .
S1 O2 1.468(3) .
S1 C1 1.758(3) .
S2 O6 1.450(3) .
S2 O4 1.451(3) .
S2 O5 1.452(3) .
S2 C3 1.763(3) .
S2 Ba1 3.4693(10) 4_466
O1 Ba1 2.771(3) 3_646
O1W H1W1 0.85(3) .
O1W H1W2 0.85(3) .
O2W H2W1 0.85(3) .
O2W H2W2 0.85(3) .
O2 Ba1 2.822(3) 3_656
O3W H3W1 0.8500 .
O3W H3W2 0.8501 .
O4W H4W1 0.85(3) .
O4W H4W2 0.85(3) .
O5 Ba1 2.827(3) 4_466
O6 Ba1 3.061(3) 4_466
O7 C6 1.350(4) .
O7 H7O 0.85(3) .
O8 C4 1.366(4) .
O8 Ba1 2.820(3) 4_466
O8 H8O 0.85(3) .
C1 C6 1.394(5) .
C1 C2 1.398(5) .
C2 C3 1.390(4) .
C2 H2 0.9300 .
C3 C4 1.400(5) .
C4 C5 1.383(5) .
C5 C6 1.405(5) .
C5 H5 0.9300 .

loop_
_geom_hbond_atom_site_label_D
_geom_hbond_atom_site_label_H
_geom_hbond_atom_site_label_A
_geom_hbond_distance_DH
_geom_hbond_distance_HA
_geom_hbond_distance_DA
_geom_hbond_angle_DHA
_geom_hbond_site_symmetry_A
O1W H1W1 O3 0.85(3) 2.07(4) 2.910(4) 170(6) 1_556
O1W H1W2 O3 0.85(3) 2.22(3) 2.960(4) 146(4) 3_646
O1W H1W2 O2W 0.85(3) 2.36(3) 2.948(5) 127(3) 3_647
O2W H2W1 O4W 0.85(3) 2.09(5) 2.913(5) 164(5) 2_675
O2W H2W2 O3 0.85(3) 2.35(3) 2.980(4) 131(4) 1_556
O3W H3W1 O4 0.85 1.91 2.756(4) 177.2 1_556
O3W H3W2 O6 0.85 2.19 3.035(5) 176.8 2_666
O4W H4W1 O4 0.85(3) 2.03(2) 2.823(4) 156(4) 1_556
O4W H4W2 O1W 0.85(3) 2.06(3) 2.895(5) 169(5) 2_665
O7 H7O O3W 0.85(3) 1.78(4) 2.631(4) 178(6) .
O8 H8O O4W 0.85(3) 1.93(4) 2.664(4) 144(6) .

loop_
_geom_torsion_atom_site_label_1
_geom_torsion_atom_site_label_2
_geom_torsion_atom_site_label_3
_geom_torsion_atom_site_label_4
_geom_torsion
_geom_torsion_site_symmetry_1
_geom_torsion_site_symmetry_4
O1 Ba1 S1 O3 75.4(2) 3_656 .
O1W Ba1 S1 O3 -143.2(2) . .
O2W Ba1 S1 O3 142.3(2) . .
O8 Ba1 S1 O3 -0.2(2) 4_566 .
O2 Ba1 S1 O3 -82.4(2) 3_646 .
O5 Ba1 S1 O3 -47.6(2) 4_566 .
O2 Ba1 S1 O3 76.8(2) . .
O7 Ba1 S1 O3 -174.8(2) . .
O1 Ba1 S1 O3 -82.0(2) . .
O6 Ba1 S1 O3 41.2(2) 4_566 .
S2 Ba1 S1 O3 -4.9(2) 4_566 .
O1 Ba1 S1 O1 157.44(7) 3_656 .
O1W Ba1 S1 O1 -61.17(15) . .
O2W Ba1 S1 O1 -135.72(14) . .
O8 Ba1 S1 O1 81.82(15) 4_566 .
O2 Ba1 S1 O1 -0.37(13) 3_646 .
O5 Ba1 S1 O1 34.41(16) 4_566 .
O2 Ba1 S1 O1 158.85(17) . .
O7 Ba1 S1 O1 -92.81(15) . .
O6 Ba1 S1 O1 123.24(16) 4_566 .
S2 Ba1 S1 O1 77.13(13) 4_566 .
O1 Ba1 S1 O2 -1.42(13) 3_656 .
O1W Ba1 S1 O2 139.97(15) . .
O2W Ba1 S1 O2 65.43(14) . .
O8 Ba1 S1 O2 -77.03(15) 4_566 .
O2 Ba1 S1 O2 -159.23(8) 3_646 .
O5 Ba1 S1 O2 -124.45(16) 4_566 .
O7 Ba1 S1 O2 108.33(15) . .
O1 Ba1 S1 O2 -158.85(17) . .
O6 Ba1 S1 O2 -35.62(16) 4_566 .
S2 Ba1 S1 O2 -81.73(13) 4_566 .
O1 Ba1 S1 C1 -101.34(14) 3_656 .
O1W Ba1 S1 C1 40.05(14) . .
O2W Ba1 S1 C1 -34.49(14) . .
O8 Ba1 S1 C1 -176.96(15) 4_566 .
O2 Ba1 S1 C1 100.85(14) 3_646 .
O5 Ba1 S1 C1 135.63(15) 4_566 .
O2 Ba1 S1 C1 -99.92(18) . .
O7 Ba1 S1 C1 8.41(15) . .
O1 Ba1 S1 C1 101.22(17) . .
O6 Ba1 S1 C1 -135.54(16) 4_566 .
S2 Ba1 S1 C1 178.35(13) 4_566 .
O3 S1 O1 Ba1 -38.0(3) . 3_646
O2 S1 O1 Ba1 -164.7(2) . 3_646
C1 S1 O1 Ba1 80.9(2) . 3_646
Ba1 S1 O1 Ba1 177.3(3) . 3_646
O3 S1 O1 Ba1 144.63(12) . .
O2 S1 O1 Ba1 17.94(14) . .
C1 S1 O1 Ba1 -96.40(13) . .
O1 Ba1 O1 S1 -23.73(7) 3_656 .
O1W Ba1 O1 S1 126.94(13) . .
O2W Ba1 O1 S1 52.79(16) . .
O8 Ba1 O1 S1 -98.40(14) 4_566 .
O2 Ba1 O1 S1 179.57(15) 3_646 .
O5 Ba1 O1 S1 -156.77(11) 4_566 .
O2 Ba1 O1 S1 -11.57(9) . .
O7 Ba1 O1 S1 71.44(13) . .
O6 Ba1 O1 S1 -98.52(17) 4_566 .
S2 Ba1 O1 S1 -131.74(9) 4_566 .
O1 Ba1 O1 Ba1 158.16(13) 3_656 3_646
O1W Ba1 O1 Ba1 -51.17(11) . 3_646
O2W Ba1 O1 Ba1 -125.32(11) . 3_646
O8 Ba1 O1 Ba1 83.49(12) 4_566 3_646
O2 Ba1 O1 Ba1 1.46(9) 3_646 3_646
O5 Ba1 O1 Ba1 25.13(13) 4_566 3_646
O2 Ba1 O1 Ba1 170.32(15) . 3_646
O7 Ba1 O1 Ba1 -106.67(13) . 3_646
O6 Ba1 O1 Ba1 83.37(19) 4_566 3_646
S1 Ba1 O1 Ba1 -178.1(2) . 3_646
S2 Ba1 O1 Ba1 50.15(13) 4_566 3_646
O3 S1 O2 Ba1 30.5(3) . 3_656
O1 S1 O2 Ba1 157.4(2) . 3_656
C1 S1 O2 Ba1 -87.7(2) . 3_656
Ba1 S1 O2 Ba1 175.9(3) . 3_656
O3 S1 O2 Ba1 -145.41(13) . .
O1 S1 O2 Ba1 -18.52(14) . .
C1 S1 O2 Ba1 96.34(14) . .
O1 Ba1 O2 S1 178.38(15) 3_656 .
O1W Ba1 O2 S1 -53.43(18) . .
O2W Ba1 O2 S1 -118.69(13) . .
O8 Ba1 O2 S1 102.77(14) 4_566 .
O2 Ba1 O2 S1 21.67(8) 3_646 .
O5 Ba1 O2 S1 93.40(18) 4_566 .
O7 Ba1 O2 S1 -58.79(13) . .
O1 Ba1 O2 S1 11.64(9) . .
O6 Ba1 O2 S1 156.80(11) 4_566 .
S2 Ba1 O2 S1 128.75(9) 4_566 .
O1 Ba1 O2 Ba1 1.49(9) 3_656 3_656
O1W Ba1 O2 Ba1 129.67(12) . 3_656
O2W Ba1 O2 Ba1 64.41(11) . 3_656
O8 Ba1 O2 Ba1 -74.13(12) 4_566 3_656
O2 Ba1 O2 Ba1 -155.23(13) 3_646 3_656
O5 Ba1 O2 Ba1 -83.50(18) 4_566 3_656
O7 Ba1 O2 Ba1 124.31(13) . 3_656
O1 Ba1 O2 Ba1 -165.26(15) . 3_656
O6 Ba1 O2 Ba1 -20.10(14) 4_566 3_656
S1 Ba1 O2 Ba1 -176.9(2) . 3_656
S2 Ba1 O2 Ba1 -48.14(14) 4_566 3_656
O6 S2 O5 Ba1 22.41(17) . 4_466
O4 S2 O5 Ba1 149.10(15) . 4_466
C3 S2 O5 Ba1 -93.88(16) . 4_466
O4 S2 O6 Ba1 -147.02(13) . 4_466
O5 S2 O6 Ba1 -20.04(16) . 4_466
C3 S2 O6 Ba1 96.79(14) . 4_466
O1 Ba1 O7 C6 59.4(4) 3_656 .
O1W Ba1 O7 C6 -165.5(4) . .
O2W Ba1 O7 C6 118.6(4) . .
O8 Ba1 O7 C6 -25.1(5) 4_566 .
O2 Ba1 O7 C6 -99.1(4) 3_646 .
O5 Ba1 O7 C6 -149.2(4) 4_566 .
O2 Ba1 O7 C6 10.4(4) . .
O1 Ba1 O7 C6 -44.1(4) . .
O6 Ba1 O7 C6 127.1(4) 4_566 .
S1 Ba1 O7 C6 -15.2(4) . .
S2 Ba1 O7 C6 177.9(3) 4_566 .
O3 S1 C1 C6 174.3(3) . .
O1 S1 C1 C6 51.6(4) . .
O2 S1 C1 C6 -63.9(4) . .
Ba1 S1 C1 C6 -7.5(3) . .
O3 S1 C1 C2 -6.0(3) . .
O1 S1 C1 C2 -128.6(3) . .
O2 S1 C1 C2 115.8(3) . .
Ba1 S1 C1 C2 172.2(3) . .
C6 C1 C2 C3 0.1(6) . .
S1 C1 C2 C3 -179.6(3) . .
C1 C2 C3 C4 1.7(7) . .
C1 C2 C3 S2 -175.9(3) . .
O6 S2 C3 C2 116.8(4) . .
O4 S2 C3 C2 -3.3(4) . .
O5 S2 C3 C2 -124.6(4) . .
Ba1 S2 C3 C2 -179.0(3) 4_466 .
O6 S2 C3 C4 -60.7(4) . .
O4 S2 C3 C4 179.2(4) . .
O5 S2 C3 C4 57.9(4) . .
Ba1 S2 C3 C4 3.5(4) 4_466 .
Ba1 O8 C4 C5 -178.4(3) 4_466 .
Ba1 O8 C4 C3 0.9(7) 4_466 .
C2 C3 C4 O8 179.1(4) . .
S2 C3 C4 O8 -3.4(6) . .
C2 C3 C4 C5 -1.7(7) . .
S2 C3 C4 C5 175.9(3) . .
O8 C4 C5 C6 179.0(4) . .
C3 C4 C5 C6 -0.2(7) . .
Ba1 O7 C6 C1 16.8(6) . .
Ba1 O7 C6 C5 -162.7(3) . .
C2 C1 C6 O7 178.5(4) . .
S1 C1 C6 O7 -1.8(6) . .
C2 C1 C6 C5 -2.0(6) . .
S1 C1 C6 C5 177.7(3) . .
C4 C5 C6 O7 -178.5(4) . .
C4 C5 C6 C1 2.1(7) . .
